data_7125103
loop_
_publ_author_name
'Zhang, Cheng'
'Chang, Sailan'
'Qiu, Lihua'
'Xu, Xinfang'

_publ_section_title
;
 Chemodivergent synthesis of multi-substituted/fused pyrroles via
 copper-catalyzed carbene cascade reaction of propargyl
 \a-iminodiazoacetates.
;
_journal_issue 84
_journal_name_full 'Chemical communications (Cambridge, England)'
_journal_page_first 12470
_journal_page_last 12473
_journal_paper_doi 10.1039/c6cc06864b
_journal_volume 52
_journal_year 2016
_chemical_formula_moiety 'C19 H13 N O4'
_chemical_formula_sum 'C19 H13 N O4'
_chemical_formula_weight 319.30
_space_group_IT_number 14
_space_group_name_Hall '-P 2yn'
_space_group_name_H-M_alt 'P 1 21/n 1'
_symmetry_cell_setting monoclinic
_symmetry_space_group_name_Hall '-P 2yn'
_symmetry_space_group_name_H-M 'P 1 21/n 1'
_atom_sites_solution_hydrogens geom
_atom_sites_solution_primary direct
_atom_sites_solution_secondary difmap
_audit_creation_method SHELXL-97
_audit_update_record
;
2016-03-03 deposited with the CCDC.
2016-09-27 downloaded from the CCDC.
;
_cell_angle_alpha 90.00
_cell_angle_beta 102.500(2)
_cell_angle_gamma 90.00
_cell_formula_units_Z 4
_cell_length_a 10.7549(6)
_cell_length_b 7.0492(4)
_cell_length_c 19.1664(12)
_cell_measurement_reflns_used 9993
_cell_measurement_temperature 293(2)
_cell_measurement_theta_max 27.51
_cell_measurement_theta_min 3.09
_cell_volume 1418.63(14)
_computing_cell_refinement 'Bruker SAINT'
_computing_data_collection 'Bruker APEX2'
_computing_data_reduction 'Bruker SAINT'
_computing_molecular_graphics 'Bruker SHELXTL'
_computing_publication_material 'Bruker SHELXTL'
_computing_structure_refinement 'SHELXL-97 (Sheldrick, 1997)'
_computing_structure_solution 'SHELXS-97 (Sheldrick, 1990)'
_diffrn_ambient_temperature 293(2)
_diffrn_measured_fraction_theta_full 0.997
_diffrn_measured_fraction_theta_max 0.997
_diffrn_measurement_device_type 'Bruker APEX-II CCD'
_diffrn_measurement_method '\f and \w scans'
_diffrn_radiation_monochromator graphite
_diffrn_radiation_source 'fine-focus sealed tube'
_diffrn_radiation_type MoK\a
_diffrn_radiation_wavelength 0.71073
_diffrn_reflns_av_R_equivalents 0.0817
_diffrn_reflns_av_sigmaI/netI 0.0481
_diffrn_reflns_limit_h_max 13
_diffrn_reflns_limit_h_min -13
_diffrn_reflns_limit_k_max 9
_diffrn_reflns_limit_k_min -9
_diffrn_reflns_limit_l_max 24
_diffrn_reflns_limit_l_min -24
_diffrn_reflns_number 27173
_diffrn_reflns_theta_full 27.54
_diffrn_reflns_theta_max 27.54
_diffrn_reflns_theta_min 2.18
_exptl_absorpt_coefficient_mu 0.106
_exptl_absorpt_correction_T_max 0.9843
_exptl_absorpt_correction_T_min 0.9199
_exptl_absorpt_correction_type multi-scan
_exptl_absorpt_process_details 'Jacobson, R. (1998) Private communication'
_exptl_crystal_colour colourless
_exptl_crystal_density_diffrn 1.495
_exptl_crystal_density_method 'not measured'
_exptl_crystal_description block
_exptl_crystal_F_000 664
_exptl_crystal_size_max 0.80
_exptl_crystal_size_mid 0.40
_exptl_crystal_size_min 0.15
_refine_diff_density_max 0.253
_refine_diff_density_min -0.256
_refine_diff_density_rms 0.059
_refine_ls_extinction_method none
_refine_ls_goodness_of_fit_ref 1.049
_refine_ls_hydrogen_treatment constr
_refine_ls_matrix_type full
_refine_ls_number_parameters 218
_refine_ls_number_reflns 3257
_refine_ls_number_restraints 0
_refine_ls_restrained_S_all 1.049
_refine_ls_R_factor_all 0.0655
_refine_ls_R_factor_gt 0.0492
_refine_ls_shift/su_max 0.000
_refine_ls_shift/su_mean 0.000
_refine_ls_structure_factor_coef Fsqd
_refine_ls_weighting_details 'calc w=1/[\s^2^(Fo^2^)+(0.0630P)^2^+0.5362P] where P=(Fo^2^+2Fc^2^)/3'
_refine_ls_weighting_scheme calc
_refine_ls_wR_factor_gt 0.1204
_refine_ls_wR_factor_ref 0.1298
_reflns_number_gt 2574
_reflns_number_total 3257
_reflns_threshold_expression >2sigma(I)
_cod_data_source_file c6cc06864b2.cif
_cod_data_source_block b151009a_1_0m_a
_cod_original_sg_symbol_H-M 'P 21/n'
_cod_database_code 7125103

loop_
_symmetry_equiv_pos_as_xyz
'x, y, z'
'-x+1/2, y+1/2, -z+1/2'
'-x, -y, -z'
'x-1/2, -y-1/2, z-1/2'

loop_
_atom_site_label
_atom_site_type_symbol
_atom_site_fract_x
_atom_site_fract_y
_atom_site_fract_z
_atom_site_U_iso_or_equiv
_atom_site_adp_type
_atom_site_occupancy
_atom_site_symmetry_multiplicity
_atom_site_calc_flag
_atom_site_refinement_flags
O1 O -0.01112(11) 0.24652(18) 0.50341(6) 0.0311(3) Uani 1 1 d .
O2 O 0.11373(12) 0.2858(2) 0.42486(6) 0.0370(3) Uani 1 1 d .
O3 O 0.42422(10) 0.41787(16) 0.56207(5) 0.0236(3) Uani 1 1 d .
O4 O 0.07881(11) 0.42802(18) 0.94084(6) 0.0285(3) Uani 1 1 d .
N1 N 0.32988(11) 0.38169(17) 0.65535(6) 0.0169(3) Uani 1 1 d .
C1 C 0.10412(16) 0.2862(2) 0.48640(9) 0.0265(4) Uani 1 1 d .
C2 C 0.19304(14) 0.3237(2) 0.55280(8) 0.0209(3) Uani 1 1 d .
C3 C 0.13070(14) 0.3084(2) 0.61044(8) 0.0199(3) Uani 1 1 d .
C4 C -0.00377(15) 0.2514(3) 0.58020(8) 0.0273(4) Uani 1 1 d .
H4A H -0.0220 0.1277 0.5978 0.033 Uiso 1 1 calc R
H4B H -0.0630 0.3433 0.5921 0.033 Uiso 1 1 calc R
C5 C 0.31584(14) 0.3706(2) 0.58326(8) 0.0195(3) Uani 1 1 d .
C6 C 0.51020(14) 0.4652(2) 0.62512(8) 0.0207(3) Uani 1 1 d .
C7 C 0.63246(15) 0.5300(2) 0.62990(9) 0.0254(4) Uani 1 1 d .
H7 H 0.6666 0.5461 0.5897 0.030 Uiso 1 1 calc R
C8 C 0.70174(15) 0.5697(2) 0.69793(9) 0.0272(4) Uani 1 1 d .
H8 H 0.7847 0.6145 0.7039 0.033 Uiso 1 1 calc R
C9 C 0.64953(15) 0.5439(2) 0.75760(9) 0.0262(4) Uani 1 1 d .
H9 H 0.6992 0.5695 0.8027 0.031 Uiso 1 1 calc R
C10 C 0.52511(15) 0.4808(2) 0.75178(9) 0.0220(3) Uani 1 1 d .
H10 H 0.4907 0.4644 0.7919 0.026 Uiso 1 1 calc R
C11 C 0.45516(14) 0.4436(2) 0.68405(8) 0.0183(3) Uani 1 1 d .
C12 C 0.21150(14) 0.3461(2) 0.67443(8) 0.0175(3) Uani 1 1 d .
C13 C 0.18555(14) 0.3644(2) 0.74583(8) 0.0174(3) Uani 1 1 d .
C14 C 0.26961(14) 0.3131(2) 0.80863(8) 0.0177(3) Uani 1 1 d .
H14 H 0.3487 0.2635 0.8062 0.021 Uiso 1 1 calc R
C15 C 0.23892(14) 0.3336(2) 0.87503(8) 0.0189(3) Uani 1 1 d .
H15 H 0.2975 0.3010 0.9165 0.023 Uiso 1 1 calc R
C16 C 0.11975(14) 0.4035(2) 0.87882(8) 0.0191(3) Uani 1 1 d .
C17 C 0.03356(14) 0.4541(2) 0.81658(8) 0.0207(3) Uani 1 1 d .
H17 H -0.0464 0.5000 0.8190 0.025 Uiso 1 1 calc R
C18 C 0.06617(14) 0.4364(2) 0.75148(8) 0.0194(3) Uani 1 1 d .
H18 H 0.0081 0.4727 0.7103 0.023 Uiso 1 1 calc R
C19 C 0.16410(17) 0.3790(3) 1.00596(9) 0.0310(4) Uani 1 1 d .
H19A H 0.1871 0.2476 1.0047 0.046 Uiso 1 1 calc R
H19B H 0.1235 0.4002 1.0452 0.046 Uiso 1 1 calc R
H19C H 0.2393 0.4560 1.0119 0.046 Uiso 1 1 calc R

loop_
_atom_site_aniso_label
_atom_site_aniso_U_11
_atom_site_aniso_U_22
_atom_site_aniso_U_33
_atom_site_aniso_U_23
_atom_site_aniso_U_13
_atom_site_aniso_U_12
O1 0.0238(6) 0.0449(7) 0.0218(6) 0.0023(5) -0.0015(5) -0.0078(5)
O2 0.0358(7) 0.0549(9) 0.0183(6) 0.0010(5) 0.0013(5) -0.0027(6)
O3 0.0191(6) 0.0315(6) 0.0216(6) -0.0002(5) 0.0075(4) 0.0005(5)
O4 0.0234(6) 0.0414(7) 0.0232(6) -0.0016(5) 0.0102(5) 0.0041(5)
N1 0.0141(6) 0.0176(6) 0.0186(6) -0.0010(5) 0.0030(5) 0.0011(5)
C1 0.0259(9) 0.0274(9) 0.0241(8) 0.0026(7) 0.0010(7) -0.0003(7)
C2 0.0211(8) 0.0210(8) 0.0201(8) 0.0016(6) 0.0035(6) 0.0010(6)
C3 0.0171(7) 0.0198(7) 0.0225(8) 0.0019(6) 0.0033(6) 0.0005(6)
C4 0.0199(8) 0.0368(10) 0.0223(8) 0.0022(7) -0.0015(6) -0.0059(7)
C5 0.0195(7) 0.0194(7) 0.0202(7) 0.0014(6) 0.0057(6) 0.0029(6)
C6 0.0174(8) 0.0212(8) 0.0239(8) -0.0009(6) 0.0056(6) 0.0033(6)
C7 0.0190(8) 0.0277(8) 0.0321(9) 0.0009(7) 0.0113(7) 0.0026(6)
C8 0.0135(7) 0.0289(9) 0.0396(9) -0.0024(7) 0.0067(7) 0.0011(6)
C9 0.0175(8) 0.0290(9) 0.0301(9) -0.0043(7) 0.0012(7) 0.0003(6)
C10 0.0182(8) 0.0223(8) 0.0261(8) -0.0018(6) 0.0062(6) 0.0016(6)
C11 0.0145(7) 0.0148(7) 0.0261(8) 0.0001(6) 0.0058(6) 0.0030(5)
C12 0.0142(7) 0.0163(7) 0.0223(7) 0.0013(6) 0.0047(6) 0.0001(6)
C13 0.0161(7) 0.0134(7) 0.0232(7) -0.0003(6) 0.0053(6) -0.0034(5)
C14 0.0145(7) 0.0145(7) 0.0244(8) -0.0007(6) 0.0050(6) -0.0008(5)
C15 0.0164(7) 0.0181(7) 0.0212(7) 0.0000(6) 0.0021(6) -0.0013(6)
C16 0.0193(7) 0.0185(7) 0.0214(7) -0.0017(6) 0.0084(6) -0.0032(6)
C17 0.0135(7) 0.0197(7) 0.0296(8) -0.0003(6) 0.0065(6) 0.0007(6)
C18 0.0147(7) 0.0183(7) 0.0242(8) 0.0019(6) 0.0016(6) -0.0003(6)
C19 0.0306(9) 0.0416(10) 0.0227(8) 0.0000(7) 0.0100(7) 0.0015(8)

loop_
_atom_type_symbol
_atom_type_description
_atom_type_scat_dispersion_real
_atom_type_scat_dispersion_imag
_atom_type_scat_source
C C 0.0033 0.0016 'International Tables Vol C Tables 4.2.6.8 and 6.1.1.4'
H H 0.0000 0.0000 'International Tables Vol C Tables 4.2.6.8 and 6.1.1.4'
N N 0.0061 0.0033 'International Tables Vol C Tables 4.2.6.8 and 6.1.1.4'
O O 0.0106 0.0060 'International Tables Vol C Tables 4.2.6.8 and 6.1.1.4'

loop_
_geom_angle_atom_site_label_1
_geom_angle_atom_site_label_2
_geom_angle_atom_site_label_3
_geom_angle
C1 O1 C4 112.30(12)
C5 O3 C6 104.55(11)
C16 O4 C19 117.70(12)
C5 N1 C11 107.52(12)
C5 N1 C12 110.05(12)
C11 N1 C12 142.00(12)
O2 C1 O1 120.21(15)
O2 C1 C2 133.08(16)
O1 C1 C2 106.71(13)
C5 C2 C3 105.23(13)
C5 C2 C1 144.92(15)
C3 C2 C1 109.84(14)
C12 C3 C2 111.67(14)
C12 C3 C4 140.84(15)
C2 C3 C4 107.48(13)
O1 C4 C3 103.59(13)
O1 C4 H4A 111.0
C3 C4 H4A 111.0
O1 C4 H4B 111.0
C3 C4 H4B 111.0
H4A C4 H4B 109.0
O3 C5 N1 112.12(13)
O3 C5 C2 138.30(14)
N1 C5 C2 109.47(13)
C7 C6 C11 123.38(15)
C7 C6 O3 125.61(14)
C11 C6 O3 110.99(13)
C6 C7 C8 116.23(15)
C6 C7 H7 121.9
C8 C7 H7 121.9
C7 C8 C9 121.17(15)
C7 C8 H8 119.4
C9 C8 H8 119.4
C8 C9 C10 121.89(15)
C8 C9 H9 119.1
C10 C9 H9 119.1
C11 C10 C9 117.14(15)
C11 C10 H10 121.4
C9 C10 H10 121.4
C10 C11 C6 120.15(14)
C10 C11 N1 135.05(14)
C6 C11 N1 104.81(13)
C3 C12 N1 103.55(12)
C3 C12 C13 130.14(14)
N1 C12 C13 126.10(13)
C14 C13 C18 117.48(13)
C14 C13 C12 124.67(13)
C18 C13 C12 117.84(13)
C13 C14 C15 121.85(13)
C13 C14 H14 119.1
C15 C14 H14 119.1
C16 C15 C14 119.31(14)
C16 C15 H15 120.3
C14 C15 H15 120.3
O4 C16 C15 124.44(14)
O4 C16 C17 115.73(13)
C15 C16 C17 119.83(14)
C18 C17 C16 120.18(14)
C18 C17 H17 119.9
C16 C17 H17 119.9
C17 C18 C13 121.32(14)
C17 C18 H18 119.3
C13 C18 H18 119.3
O4 C19 H19A 109.5
O4 C19 H19B 109.5
H19A C19 H19B 109.5
O4 C19 H19C 109.5
H19A C19 H19C 109.5
H19B C19 H19C 109.5

loop_
_geom_bond_atom_site_label_1
_geom_bond_atom_site_label_2
_geom_bond_distance
O1 C1 1.377(2)
O1 C4 1.4572(19)
O2 C1 1.206(2)
O3 C5 1.3562(18)
O3 C6 1.3940(18)
O4 C16 1.3651(18)
O4 C19 1.422(2)
N1 C5 1.3593(19)
N1 C11 1.4098(19)
N1 C12 1.4211(18)
C1 C2 1.441(2)
C2 C5 1.364(2)
C2 C3 1.415(2)
C3 C12 1.367(2)
C3 C4 1.492(2)
C4 H4A 0.9700
C4 H4B 0.9700
C6 C7 1.376(2)
C6 C11 1.392(2)
C7 C8 1.383(2)
C7 H7 0.9300
C8 C9 1.391(2)
C8 H8 0.9300
C9 C10 1.391(2)
C9 H9 0.9300
C10 C11 1.377(2)
C10 H10 0.9300
C12 C13 1.460(2)
C13 C14 1.388(2)
C13 C18 1.406(2)
C14 C15 1.390(2)
C14 H14 0.9300
C15 C16 1.389(2)
C15 H15 0.9300
C16 C17 1.390(2)
C17 C18 1.373(2)
C17 H17 0.9300
C18 H18 0.9300
C19 H19A 0.9600
C19 H19B 0.9600
C19 H19C 0.9600
